data_4082957
loop_
_publ_author_name
'Korb, Marcus'
'Schaarschmidt, Dieter'
'Lang, Heinrich'

_publ_section_title
;
 Anionic Phospho-Fries Rearrangement at Ferrocene: One-Pot Approach to
 P,O-Substituted Ferrocenes
;
_journal_issue 8
_journal_name_full Organometallics
_journal_page_first 2099
_journal_paper_doi 10.1021/om5002827
_journal_volume 33
_journal_year 2014
_chemical_formula_moiety 'C16 H19 P S'
_chemical_formula_sum 'C16 H19 P S'
_chemical_formula_weight 274.34
_chemical_name_systematic
; 
 ? 
;
_space_group_IT_number 2
_symmetry_cell_setting triclinic
_symmetry_space_group_name_Hall '-P 1'
_symmetry_space_group_name_H-M 'P -1'
_atom_sites_solution_hydrogens geom
_atom_sites_solution_primary direct
_atom_sites_solution_secondary difmap
_audit_creation_method SHELXL-97
_cell_angle_alpha 86.089(6)
_cell_angle_beta 88.870(6)
_cell_angle_gamma 76.849(6)
_cell_formula_units_Z 4
_cell_length_a 9.1715(7)
_cell_length_b 11.9513(8)
_cell_length_c 13.8640(10)
_cell_measurement_reflns_used 4482
_cell_measurement_temperature 110.00(10)
_cell_measurement_theta_max 28.8710
_cell_measurement_theta_min 3.5360
_cell_volume 1476.34(19)
_computing_cell_refinement
;
CrysAlisPro, Agilent Technologies,
Version 1.171.36.28 (release 01-02-2013 CrysAlis171 .NET)
(compiled Feb  1 2013,16:14:44)
;
_computing_data_collection
;
CrysAlisPro, Agilent Technologies,
Version 1.171.36.28 (release 01-02-2013 CrysAlis171 .NET)
(compiled Feb  1 2013,16:14:44)
;
_computing_data_reduction
;
CrysAlisPro, Agilent Technologies,
Version 1.171.36.28 (release 01-02-2013 CrysAlis171 .NET)
(compiled Feb  1 2013,16:14:44)
;
_computing_structure_refinement 'SHELXL-97 (Sheldrick, 1997)'
_computing_structure_solution 'SHELXS-97 (Sheldrick, 1990)'
_diffrn_ambient_temperature 110.00(10)
_diffrn_measured_fraction_theta_full 0.992
_diffrn_measured_fraction_theta_max 0.992
_diffrn_measurement_device_type 'oxford gemini s'
_diffrn_measurement_method '\w scans'
_diffrn_radiation_monochromator graphite
_diffrn_radiation_source 'fine-focus sealed tube'
_diffrn_radiation_type MoK\a
_diffrn_radiation_wavelength 0.71073
_diffrn_reflns_av_R_equivalents 0.0700
_diffrn_reflns_av_sigmaI/netI 0.0817
_diffrn_reflns_limit_h_max 10
_diffrn_reflns_limit_h_min -10
_diffrn_reflns_limit_k_max 13
_diffrn_reflns_limit_k_min -14
_diffrn_reflns_limit_l_max 11
_diffrn_reflns_limit_l_min -16
_diffrn_reflns_number 9738
_diffrn_reflns_theta_full 25.00
_diffrn_reflns_theta_max 25.00
_diffrn_reflns_theta_min 3.00
_diffrn_standards_decay_% 0
_diffrn_standards_interval_count 50
_diffrn_standards_interval_time 10
_diffrn_standards_number 2
_exptl_absorpt_coefficient_mu 0.308
_exptl_absorpt_correction_T_max 1.00000
_exptl_absorpt_correction_T_min 0.61599
_exptl_absorpt_correction_type multi-scan
_exptl_absorpt_process_details
;
CrysAlisPro, Agilent Technologies,
Version 1.171.36.28 (release 01-02-2013 CrysAlis171 .NET)
(compiled Feb  1 2013,16:14:44)
Empirical absorption correction using spherical harmonics,
 implemented in SCALE3 ABSPACK scaling algorithm.
;
_exptl_crystal_colour colorless
_exptl_crystal_density_diffrn 1.234
_exptl_crystal_density_method 'not measured'
_exptl_crystal_description block
_exptl_crystal_F_000 584
_exptl_crystal_size_max 0.4
_exptl_crystal_size_mid 0.4
_exptl_crystal_size_min 0.4
_refine_diff_density_max 1.776
_refine_diff_density_min -0.762
_refine_diff_density_rms 0.162
_refine_ls_extinction_method none
_refine_ls_goodness_of_fit_ref 1.058
_refine_ls_hydrogen_treatment constr
_refine_ls_matrix_type full
_refine_ls_number_parameters 327
_refine_ls_number_reflns 5158
_refine_ls_number_restraints 19
_refine_ls_restrained_S_all 1.057
_refine_ls_R_factor_all 0.1004
_refine_ls_R_factor_gt 0.0907
_refine_ls_shift/su_max 0.000
_refine_ls_shift/su_mean 0.000
_refine_ls_structure_factor_coef Fsqd
_refine_ls_weighting_details 'calc w=1/[\s^2^(Fo^2^)+(0.1690P)^2^+0.2517P] where P=(Fo^2^+2Fc^2^)/3'
_refine_ls_weighting_scheme calc
_refine_ls_wR_factor_gt 0.2353
_refine_ls_wR_factor_ref 0.2484
_reflns_number_gt 4291
_reflns_number_total 5158
_reflns_threshold_expression >2sigma(I)
_cod_data_source_file om5002827_si_001.cif
_cod_data_source_block mk-226
_cod_depositor_comments 'Adding full bibliography for 4082955--4082957.cif.'
_cod_original_cell_volume 1476.34(18)
_cod_database_code 4082957

loop_
_symmetry_equiv_pos_as_xyz
'x, y, z'
'-x, -y, -z'

loop_
_atom_site_label
_atom_site_type_symbol
_atom_site_fract_x
_atom_site_fract_y
_atom_site_fract_z
_atom_site_U_iso_or_equiv
_atom_site_adp_type
_atom_site_occupancy
_atom_site_symmetry_multiplicity
_atom_site_calc_flag
_atom_site_refinement_flags
C1 C 0.4555(4) 0.2391(3) 0.1168(2) 0.0275(9) Uani 1 1 d .
H1A H 0.5467 0.2646 0.1226 0.041 Uiso 1 1 calc R
H1B H 0.4014 0.2782 0.0611 0.041 Uiso 1 1 calc R
H1C H 0.4786 0.1576 0.1099 0.041 Uiso 1 1 calc R
C2 C 0.3597(4) 0.2660(3) 0.2072(2) 0.0214(8) Uani 1 1 d .
H2 H 0.3382 0.3494 0.2131 0.026 Uiso 1 1 calc R
C3 C 0.2095(4) 0.2296(3) 0.2027(3) 0.0256(8) Uani 1 1 d .
H3A H 0.2281 0.1509 0.1838 0.031 Uiso 1 1 calc R
H3B H 0.1645 0.2316 0.2666 0.031 Uiso 1 1 calc R
C4 C 0.1004(4) 0.3064(4) 0.1322(3) 0.0369(10) Uani 1 1 d .
H4A H 0.0093 0.2798 0.1317 0.055 Uiso 1 1 calc R
H4B H 0.1437 0.3041 0.0685 0.055 Uiso 1 1 calc R
H4C H 0.0791 0.3841 0.1516 0.055 Uiso 1 1 calc R
C5 C 0.3410(4) 0.2494(3) 0.4150(2) 0.0219(8) Uani 1 1 d .
C6 C 0.2763(4) 0.3671(3) 0.4180(3) 0.0257(8) Uani 1 1 d .
H6 H 0.2928 0.4184 0.3677 0.031 Uiso 1 1 calc R
C7 C 0.1876(4) 0.4068(3) 0.4959(3) 0.0292(9) Uani 1 1 d .
H7 H 0.1469 0.4853 0.4987 0.035 Uiso 1 1 calc R
C8 C 0.1589(4) 0.3309(4) 0.5695(3) 0.0323(9) Uani 1 1 d .
H8 H 0.0968 0.3579 0.6208 0.039 Uiso 1 1 calc R
C9 C 0.2222(4) 0.2158(3) 0.5668(3) 0.0293(9) Uani 1 1 d .
H9 H 0.2039 0.1650 0.6169 0.035 Uiso 1 1 calc R
C10 C 0.3133(4) 0.1740(3) 0.4902(2) 0.0244(8) Uani 1 1 d .
H10 H 0.3557 0.0956 0.4892 0.029 Uiso 1 1 calc R
C11 C 0.6220(4) 0.2592(3) 0.3241(2) 0.0223(8) Uani 1 1 d .
C12 C 0.6099(4) 0.3774(3) 0.3058(3) 0.0279(8) Uani 1 1 d .
H12 H 0.5195 0.4246 0.2849 0.034 Uiso 1 1 calc R
C13 C 0.7325(4) 0.4244(4) 0.3188(3) 0.0323(9) Uani 1 1 d .
H13 H 0.7235 0.5031 0.3066 0.039 Uiso 1 1 calc R
C14 C 0.8674(4) 0.3560(4) 0.3497(3) 0.0317(9) Uani 1 1 d .
H14 H 0.9491 0.3882 0.3581 0.038 Uiso 1 1 calc R
C15 C 0.8802(4) 0.2385(4) 0.3681(3) 0.0345(10) Uani 1 1 d .
H15 H 0.9711 0.1921 0.3891 0.041 Uiso 1 1 calc R
C16 C 0.7591(4) 0.1897(3) 0.3554(3) 0.0291(9) Uani 1 1 d .
H16 H 0.7689 0.1109 0.3677 0.035 Uiso 1 1 calc R
C17 C 0.3682(7) -0.2886(4) 0.3772(3) 0.0592(15) Uani 1 1 d U
H17A H 0.4709 -0.3217 0.3622 0.089 Uiso 1 1 calc R
H17B H 0.3141 -0.3486 0.3862 0.089 Uiso 1 1 calc R
H17C H 0.3632 -0.2489 0.4355 0.089 Uiso 1 1 calc R
C18 C 0.2951(5) -0.1995(3) 0.2900(3) 0.0317(9) Uani 1 1 d U
H18 H 0.3529 -0.1398 0.2822 0.038 Uiso 1 1 calc R
C19 C 0.1341(5) -0.1405(5) 0.3052(4) 0.0528(14) Uani 1 1 d .
H19A H 0.0955 -0.0962 0.2463 0.063 Uiso 1 1 calc R
H19B H 0.0760 -0.1982 0.3190 0.063 Uiso 1 1 calc R
C20 C 0.1153(6) -0.0621(4) 0.3868(4) 0.0534(13) Uani 1 1 d .
H20A H 0.0114 -0.0253 0.3935 0.080 Uiso 1 1 calc R
H20B H 0.1723 -0.0047 0.3733 0.080 Uiso 1 1 calc R
H20C H 0.1501 -0.1062 0.4457 0.080 Uiso 1 1 calc R
C21 C 0.5125(4) -0.3287(3) 0.1564(2) 0.0253(8) Uani 1 1 d .
C22 C 0.5590(4) -0.4276(3) 0.1064(2) 0.0277(9) Uani 1 1 d .
H22 H 0.4887 -0.4675 0.0888 0.033 Uiso 1 1 calc R
C23 C 0.7084(5) -0.4679(4) 0.0820(3) 0.0344(10) Uani 1 1 d .
H23 H 0.7377 -0.5341 0.0484 0.041 Uiso 1 1 calc R
C24 C 0.8138(4) -0.4089(3) 0.1081(3) 0.0328(9) Uani 1 1 d .
H24 H 0.9142 -0.4357 0.0926 0.039 Uiso 1 1 calc R
C25 C 0.7686(4) -0.3093(3) 0.1578(3) 0.0311(9) Uani 1 1 d .
H25 H 0.8391 -0.2694 0.1752 0.037 Uiso 1 1 calc R
C26 C 0.6206(4) -0.2696(3) 0.1812(2) 0.0263(8) Uani 1 1 d .
H26 H 0.5917 -0.2027 0.2140 0.032 Uiso 1 1 calc R
C27 C 0.2588(4) -0.1638(3) 0.0800(2) 0.0221(8) Uani 1 1 d .
C28 C 0.3189(4) -0.0668(3) 0.0728(3) 0.0256(8) Uani 1 1 d .
H28 H 0.3817 -0.0546 0.1209 0.031 Uiso 1 1 calc R
C29 C 0.2848(4) 0.0127(3) -0.0071(3) 0.0305(9) Uani 1 1 d .
H29 H 0.3247 0.0778 -0.0119 0.037 Uiso 1 1 calc R
C30 C 0.1924(5) -0.0055(3) -0.0784(3) 0.0331(9) Uani 1 1 d .
H30 H 0.1710 0.0467 -0.1319 0.040 Uiso 1 1 calc R
C31 C 0.1311(5) -0.1016(4) -0.0708(3) 0.0356(10) Uani 1 1 d .
H31 H 0.0677 -0.1129 -0.1190 0.043 Uiso 1 1 calc R
C32 C 0.1631(4) -0.1805(3) 0.0075(3) 0.0285(9) Uani 1 1 d .
H32 H 0.1213 -0.2446 0.0121 0.034 Uiso 1 1 calc R
P1 P 0.46190(10) 0.19592(7) 0.31451(6) 0.0191(3) Uani 1 1 d .
P2 P 0.31412(10) -0.27442(8) 0.17823(6) 0.0233(3) Uani 1 1 d .
S1 S 0.51634(10) 0.02750(8) 0.31609(6) 0.0261(3) Uani 1 1 d .
S2 S 0.20204(11) -0.39638(8) 0.18141(7) 0.0307(3) Uani 1 1 d .

loop_
_atom_site_aniso_label
_atom_site_aniso_U_11
_atom_site_aniso_U_22
_atom_site_aniso_U_33
_atom_site_aniso_U_23
_atom_site_aniso_U_13
_atom_site_aniso_U_12
C1 0.024(2) 0.038(2) 0.0201(18) -0.0086(15) -0.0008(14) -0.0041(16)
C2 0.0229(19) 0.0235(19) 0.0175(17) -0.0051(13) -0.0061(13) -0.0033(14)
C3 0.029(2) 0.027(2) 0.0218(18) -0.0088(14) -0.0050(14) -0.0060(16)
C4 0.033(2) 0.040(2) 0.039(2) 0.0002(19) -0.0144(18) -0.0113(18)
C5 0.0231(19) 0.030(2) 0.0144(16) -0.0082(14) -0.0052(13) -0.0071(15)
C6 0.031(2) 0.030(2) 0.0178(18) -0.0060(14) -0.0016(14) -0.0082(16)
C7 0.030(2) 0.033(2) 0.0245(19) -0.0161(16) 0.0017(15) -0.0017(16)
C8 0.029(2) 0.047(3) 0.0210(19) -0.0096(17) -0.0007(15) -0.0063(18)
C9 0.029(2) 0.041(2) 0.0192(18) -0.0024(16) -0.0003(15) -0.0099(17)
C10 0.026(2) 0.029(2) 0.0193(17) -0.0048(14) -0.0028(14) -0.0077(15)
C11 0.0242(19) 0.033(2) 0.0120(16) -0.0092(14) -0.0002(13) -0.0085(15)
C12 0.029(2) 0.029(2) 0.027(2) -0.0066(15) -0.0029(15) -0.0074(16)
C13 0.032(2) 0.037(2) 0.032(2) -0.0083(17) 0.0022(17) -0.0152(18)
C14 0.027(2) 0.050(3) 0.0236(19) -0.0145(17) 0.0012(15) -0.0164(18)
C15 0.020(2) 0.051(3) 0.031(2) -0.0075(18) -0.0052(15) -0.0044(18)
C16 0.028(2) 0.031(2) 0.0255(19) -0.0048(16) 0.0009(15) -0.0010(16)
C17 0.102(4) 0.068(3) 0.022(2) -0.022(2) 0.010(2) -0.046(3)
C18 0.044(2) 0.035(2) 0.0215(19) -0.0131(16) 0.0045(16) -0.0185(18)
C19 0.040(3) 0.080(4) 0.048(3) -0.040(3) 0.016(2) -0.026(3)
C20 0.053(3) 0.056(3) 0.050(3) -0.023(2) 0.002(2) -0.004(2)
C21 0.036(2) 0.026(2) 0.0125(16) -0.0017(14) -0.0045(14) -0.0042(16)
C22 0.034(2) 0.028(2) 0.0203(18) -0.0019(15) -0.0105(15) -0.0055(16)
C23 0.044(3) 0.034(2) 0.0203(19) -0.0100(16) -0.0049(16) 0.0037(18)
C24 0.028(2) 0.039(2) 0.029(2) -0.0025(17) -0.0016(16) -0.0007(17)
C25 0.031(2) 0.030(2) 0.029(2) 0.0032(16) -0.0083(16) -0.0035(17)
C26 0.034(2) 0.025(2) 0.0220(19) -0.0043(15) -0.0046(15) -0.0103(16)
C27 0.0215(19) 0.0238(19) 0.0197(18) -0.0070(14) 0.0041(13) -0.0011(14)
C28 0.028(2) 0.026(2) 0.0226(18) -0.0074(14) -0.0025(15) -0.0039(15)
C29 0.033(2) 0.026(2) 0.034(2) -0.0071(16) 0.0006(17) -0.0087(16)
C30 0.041(2) 0.029(2) 0.027(2) -0.0008(16) -0.0049(17) -0.0037(18)
C31 0.039(2) 0.039(2) 0.031(2) -0.0054(17) -0.0147(18) -0.0111(19)
C32 0.028(2) 0.027(2) 0.032(2) -0.0074(16) -0.0058(16) -0.0069(16)
P1 0.0225(6) 0.0204(5) 0.0149(5) -0.0059(4) -0.0027(4) -0.0042(4)
P2 0.0274(6) 0.0270(6) 0.0181(5) -0.0079(4) -0.0029(4) -0.0095(4)
S1 0.0325(6) 0.0206(5) 0.0244(5) -0.0057(4) -0.0034(4) -0.0028(4)
S2 0.0365(6) 0.0309(6) 0.0297(6) -0.0068(4) -0.0046(4) -0.0164(4)

loop_
_atom_type_symbol
_atom_type_description
_atom_type_scat_dispersion_real
_atom_type_scat_dispersion_imag
_atom_type_scat_source
C C 0.0033 0.0016 'International Tables Vol C Tables 4.2.6.8 and 6.1.1.4'
P P 0.1023 0.0942 'International Tables Vol C Tables 4.2.6.8 and 6.1.1.4'
S S 0.1246 0.1234 'International Tables Vol C Tables 4.2.6.8 and 6.1.1.4'
H H 0.0000 0.0000 'International Tables Vol C Tables 4.2.6.8 and 6.1.1.4'

loop_
_geom_angle_atom_site_label_1
_geom_angle_atom_site_label_2
_geom_angle_atom_site_label_3
_geom_angle
C2 C1 H1A 109.5
C2 C1 H1B 109.5
H1A C1 H1B 109.5
C2 C1 H1C 109.5
H1A C1 H1C 109.5
H1B C1 H1C 109.5
C1 C2 C3 112.7(3)
C1 C2 P1 110.3(2)
C3 C2 P1 109.4(2)
C1 C2 H2 108.1
C3 C2 H2 108.1
P1 C2 H2 108.1
C4 C3 C2 112.8(3)
C4 C3 H3A 109.0
C2 C3 H3A 109.0
C4 C3 H3B 109.0
C2 C3 H3B 109.0
H3A C3 H3B 107.8
C3 C4 H4A 109.5
C3 C4 H4B 109.5
H4A C4 H4B 109.5
C3 C4 H4C 109.5
H4A C4 H4C 109.5
H4B C4 H4C 109.5
C10 C5 C6 119.2(3)
C10 C5 P1 120.3(3)
C6 C5 P1 120.4(3)
C7 C6 C5 119.8(3)
C7 C6 H6 120.1
C5 C6 H6 120.1
C8 C7 C6 120.5(4)
C8 C7 H7 119.8
C6 C7 H7 119.8
C9 C8 C7 119.7(4)
C9 C8 H8 120.1
C7 C8 H8 120.1
C8 C9 C10 120.9(3)
C8 C9 H9 119.6
C10 C9 H9 119.6
C9 C10 C5 119.8(3)
C9 C10 H10 120.1
C5 C10 H10 120.1
C12 C11 C16 119.1(3)
C12 C11 P1 121.4(3)
C16 C11 P1 119.4(3)
C13 C12 C11 120.1(4)
C13 C12 H12 119.9
C11 C12 H12 119.9
C14 C13 C12 120.8(4)
C14 C13 H13 119.6
C12 C13 H13 119.6
C13 C14 C15 119.4(4)
C13 C14 H14 120.3
C15 C14 H14 120.3
C16 C15 C14 120.7(4)
C16 C15 H15 119.6
C14 C15 H15 119.6
C15 C16 C11 119.9(4)
C15 C16 H16 120.1
C11 C16 H16 120.1
C18 C17 H17A 109.5
C18 C17 H17B 109.5
H17A C17 H17B 109.5
C18 C17 H17C 109.5
H17A C17 H17C 109.5
H17B C17 H17C 109.5
C19 C18 C17 114.7(4)
C19 C18 P2 109.7(3)
C17 C18 P2 109.1(3)
C19 C18 H18 107.7
C17 C18 H18 107.7
P2 C18 H18 107.7
C20 C19 C18 112.0(4)
C20 C19 H19A 109.2
C18 C19 H19A 109.2
C20 C19 H19B 109.2
C18 C19 H19B 109.2
H19A C19 H19B 107.9
C19 C20 H20A 109.5
C19 C20 H20B 109.5
H20A C20 H20B 109.5
C19 C20 H20C 109.5
H20A C20 H20C 109.5
H20B C20 H20C 109.5
C22 C21 C26 118.2(3)
C22 C21 P2 119.2(3)
C26 C21 P2 122.5(3)
C23 C22 C21 121.3(4)
C23 C22 H22 119.4
C21 C22 H22 119.4
C24 C23 C22 119.6(4)
C24 C23 H23 120.2
C22 C23 H23 120.2
C23 C24 C25 119.7(4)
C23 C24 H24 120.1
C25 C24 H24 120.1
C26 C25 C24 120.4(4)
C26 C25 H25 119.8
C24 C25 H25 119.8
C25 C26 C21 120.8(4)
C25 C26 H26 119.6
C21 C26 H26 119.6
C28 C27 C32 119.5(3)
C28 C27 P2 120.6(3)
C32 C27 P2 119.8(3)
C27 C28 C29 119.9(4)
C27 C28 H28 120.0
C29 C28 H28 120.0
C30 C29 C28 120.0(4)
C30 C29 H29 120.0
C28 C29 H29 120.0
C29 C30 C31 120.2(4)
C29 C30 H30 119.9
C31 C30 H30 119.9
C32 C31 C30 120.6(4)
C32 C31 H31 119.7
C30 C31 H31 119.7
C31 C32 C27 119.8(4)
C31 C32 H32 120.1
C27 C32 H32 120.1
C11 P1 C5 104.42(16)
C11 P1 C2 106.50(16)
C5 P1 C2 104.41(16)
C11 P1 S1 113.06(13)
C5 P1 S1 113.22(12)
C2 P1 S1 114.33(12)
C21 P2 C27 103.25(15)
C21 P2 C18 107.56(18)
C27 P2 C18 106.48(17)
C21 P2 S2 112.36(13)
C27 P2 S2 113.68(13)
C18 P2 S2 112.84(13)

loop_
_geom_bond_atom_site_label_1
_geom_bond_atom_site_label_2
_geom_bond_distance
C1 C2 1.525(5)
C1 H1A 0.9600
C1 H1B 0.9600
C1 H1C 0.9600
C2 C3 1.539(5)
C2 P1 1.823(3)
C2 H2 0.9800
C3 C4 1.516(5)
C3 H3A 0.9700
C3 H3B 0.9700
C4 H4A 0.9600
C4 H4B 0.9600
C4 H4C 0.9600
C5 C10 1.389(5)
C5 C6 1.399(5)
C5 P1 1.821(4)
C6 C7 1.384(5)
C6 H6 0.9300
C7 C8 1.381(5)
C7 H7 0.9300
C8 C9 1.369(5)
C8 H8 0.9300
C9 C10 1.386(5)
C9 H9 0.9300
C10 H10 0.9300
C11 C12 1.397(5)
C11 C16 1.398(5)
C11 P1 1.809(4)
C12 C13 1.386(5)
C12 H12 0.9300
C13 C14 1.376(6)
C13 H13 0.9300
C14 C15 1.388(6)
C14 H14 0.9300
C15 C16 1.387(6)
C15 H15 0.9300
C16 H16 0.9300
C17 C18 1.605(6)
C17 H17A 0.9600
C17 H17B 0.9600
C17 H17C 0.9600
C18 C19 1.503(6)
C18 P2 1.828(4)
C18 H18 0.9800
C19 C20 1.500(6)
C19 H19A 0.9700
C19 H19B 0.9700
C20 H20A 0.9600
C20 H20B 0.9600
C20 H20C 0.9600
C21 C22 1.390(5)
C21 C26 1.402(5)
C21 P2 1.814(4)
C22 C23 1.388(6)
C22 H22 0.9300
C23 C24 1.386(6)
C23 H23 0.9300
C24 C25 1.392(6)
C24 H24 0.9300
C25 C26 1.372(5)
C25 H25 0.9300
C26 H26 0.9300
C27 C28 1.390(5)
C27 C32 1.401(5)
C27 P2 1.827(3)
C28 C29 1.400(5)
C28 H28 0.9300
C29 C30 1.374(6)
C29 H29 0.9300
C30 C31 1.386(6)
C30 H30 0.9300
C31 C32 1.378(5)
C31 H31 0.9300
C32 H32 0.9300
P1 S1 1.9592(13)
P2 S2 1.9632(13)

loop_
_geom_torsion_atom_site_label_1
_geom_torsion_atom_site_label_2
_geom_torsion_atom_site_label_3
_geom_torsion_atom_site_label_4
_geom_torsion
C1 C2 C3 C4 -72.1(4)
P1 C2 C3 C4 164.8(3)
C10 C5 C6 C7 0.9(5)
P1 C5 C6 C7 -178.5(3)
C5 C6 C7 C8 -1.9(6)
C6 C7 C8 C9 1.9(6)
C7 C8 C9 C10 -0.9(6)
C8 C9 C10 C5 0.0(6)
C6 C5 C10 C9 0.1(5)
P1 C5 C10 C9 179.4(3)
C16 C11 C12 C13 -0.1(5)
P1 C11 C12 C13 176.5(3)
C11 C12 C13 C14 0.1(6)
C12 C13 C14 C15 -0.2(6)
C13 C14 C15 C16 0.2(6)
C14 C15 C16 C11 -0.2(6)
C12 C11 C16 C15 0.1(5)
P1 C11 C16 C15 -176.5(3)
C17 C18 C19 C20 66.1(6)
P2 C18 C19 C20 -170.7(4)
C26 C21 C22 C23 0.5(5)
P2 C21 C22 C23 175.5(3)
C21 C22 C23 C24 0.1(5)
C22 C23 C24 C25 -0.5(5)
C23 C24 C25 C26 0.2(5)
C24 C25 C26 C21 0.5(5)
C22 C21 C26 C25 -0.8(5)
P2 C21 C26 C25 -175.6(3)
C32 C27 C28 C29 -0.6(5)
P2 C27 C28 C29 174.8(3)
C27 C28 C29 C30 -0.2(6)
C28 C29 C30 C31 0.9(6)
C29 C30 C31 C32 -0.7(6)
C30 C31 C32 C27 -0.1(6)
C28 C27 C32 C31 0.8(5)
P2 C27 C32 C31 -174.7(3)
C12 C11 P1 C5 -68.9(3)
C16 C11 P1 C5 107.6(3)
C12 C11 P1 C2 41.2(3)
C16 C11 P1 C2 -142.3(3)
C12 C11 P1 S1 167.6(3)
C16 C11 P1 S1 -15.9(3)
C10 C5 P1 C11 -114.5(3)
C6 C5 P1 C11 64.8(3)
C10 C5 P1 C2 133.9(3)
C6 C5 P1 C2 -46.8(3)
C10 C5 P1 S1 8.9(3)
C6 C5 P1 S1 -171.8(2)
C1 C2 P1 C11 63.8(3)
C3 C2 P1 C11 -171.6(2)
C1 C2 P1 C5 174.0(3)
C3 C2 P1 C5 -61.5(3)
C1 C2 P1 S1 -61.8(3)
C3 C2 P1 S1 62.8(3)
C22 C21 P2 C27 -96.5(3)
C26 C21 P2 C27 78.3(3)
C22 C21 P2 C18 151.2(3)
C26 C21 P2 C18 -34.1(3)
C22 C21 P2 S2 26.4(3)
C26 C21 P2 S2 -158.9(3)
C28 C27 P2 C21 -63.3(3)
C32 C27 P2 C21 112.1(3)
C28 C27 P2 C18 49.8(3)
C32 C27 P2 C18 -134.7(3)
C28 C27 P2 S2 174.7(2)
C32 C27 P2 S2 -9.9(3)
C19 C18 P2 C21 173.2(3)
C17 C18 P2 C21 -60.3(3)
C19 C18 P2 C27 63.1(3)
C17 C18 P2 C27 -170.5(3)
C19 C18 P2 S2 -62.3(3)
C17 C18 P2 S2 64.1(3)
